data_4065039
loop_
_publ_author_name
'Yao, Zi-Jian'
'Jin, Guo-Xin'

_publ_section_title
;
 Monophosphine-o-Carborane Sulfide as a Noninnocent Ligand for C,S,
 S,S&#x2032;, and B,S,S&#x2032; Coordination Modes of Half-Sandwich
 Iridium and Rhodium Complexes
;
_journal_issue 20
_journal_name_full Organometallics
_journal_page_first 5365
_journal_paper_doi 10.1021/om200528q
_journal_volume 30
_journal_year 2011
_chemical_formula_sum 'C24 H35 B10 Cl Ir P S'
_chemical_formula_weight 722.30
_chemical_name_systematic
; 
 ? 
;
_space_group_IT_number 14
_symmetry_cell_setting monoclinic
_symmetry_space_group_name_Hall '-P 2ybc'
_symmetry_space_group_name_H-M 'P 1 21/c 1'
_atom_sites_solution_hydrogens geom
_atom_sites_solution_primary direct
_atom_sites_solution_secondary difmap
_audit_creation_method SHELXL-97
_cell_angle_alpha 90.00
_cell_angle_beta 91.4750(10)
_cell_angle_gamma 90.00
_cell_formula_units_Z 4
_cell_length_a 10.1268(7)
_cell_length_b 11.9506(8)
_cell_length_c 24.0726(16)
_cell_measurement_reflns_used 9919
_cell_measurement_temperature 173(2)
_cell_measurement_theta_max 27.89
_cell_measurement_theta_min 2.40
_cell_volume 2912.3(3)
_computing_cell_refinement 'Bruker SAINT'
_computing_data_collection 'Bruker APEX2'
_computing_data_reduction 'Bruker SAINT'
_computing_molecular_graphics 'Bruker SHELXTL'
_computing_publication_material 'Bruker SHELXTL'
_computing_structure_refinement 'SHELXL-97 (Sheldrick, 1997)'
_computing_structure_solution 'SHELXS-97 (Sheldrick, 1990)'
_diffrn_ambient_temperature 173(2)
_diffrn_measured_fraction_theta_full 0.995
_diffrn_measured_fraction_theta_max 0.995
_diffrn_measurement_device_type 'Bruker APEX-II CCD'
_diffrn_measurement_method '\f and \w scans'
_diffrn_radiation_monochromator graphite
_diffrn_radiation_source 'fine-focus sealed tube'
_diffrn_radiation_type MoK\a
_diffrn_radiation_wavelength 0.71073
_diffrn_reflns_av_R_equivalents 0.0224
_diffrn_reflns_av_sigmaI/netI 0.0250
_diffrn_reflns_limit_h_max 13
_diffrn_reflns_limit_h_min -13
_diffrn_reflns_limit_k_max 15
_diffrn_reflns_limit_k_min -15
_diffrn_reflns_limit_l_max 31
_diffrn_reflns_limit_l_min -26
_diffrn_reflns_number 21504
_diffrn_reflns_theta_full 27.89
_diffrn_reflns_theta_max 27.89
_diffrn_reflns_theta_min 1.69
_diffrn_standards_decay_% 3.74
_exptl_absorpt_coefficient_mu 4.819
_exptl_absorpt_correction_T_max 0.6991
_exptl_absorpt_correction_T_min 0.3788
_exptl_absorpt_correction_type multi-scan
_exptl_absorpt_process_details sadabs
_exptl_crystal_colour red
_exptl_crystal_density_diffrn 1.647
_exptl_crystal_density_method 'not measured'
_exptl_crystal_description prism
_exptl_crystal_F_000 1416
_exptl_crystal_size_max 0.25
_exptl_crystal_size_mid 0.11
_exptl_crystal_size_min 0.08
_refine_diff_density_max 1.039
_refine_diff_density_min -0.670
_refine_diff_density_rms 0.101
_refine_ls_extinction_method none
_refine_ls_goodness_of_fit_ref 1.068
_refine_ls_hydrogen_treatment constr
_refine_ls_matrix_type full
_refine_ls_number_parameters 358
_refine_ls_number_reflns 6926
_refine_ls_number_restraints 0
_refine_ls_restrained_S_all 1.068
_refine_ls_R_factor_all 0.0231
_refine_ls_R_factor_gt 0.0194
_refine_ls_shift/su_max 0.003
_refine_ls_shift/su_mean 0.000
_refine_ls_structure_factor_coef Fsqd
_refine_ls_weighting_details 'calc w=1/[\s^2^(Fo^2^)+(0.0290P)^2^+2.5665P] where P=(Fo^2^+2Fc^2^)/3'
_refine_ls_weighting_scheme calc
_refine_ls_wR_factor_gt 0.0541
_refine_ls_wR_factor_ref 0.0559
_reflns_number_gt 6329
_reflns_number_total 6926
_reflns_threshold_expression >2sigma(I)
_cod_data_source_file om200528q_si_001.cif
_cod_data_source_block 2
_cod_depositor_comments
;
The following automatic conversions were performed:

'_symmetry_cell_setting' value 'Monoclinic' changed to 'monoclinic'
according to /home/saulius/struct/CIF-dictionaries/cif_core.dic
dictionary named 'cif_core.dic' version 2.4.1 from 2010-06-29.

Automatic conversion script
Id: cif_fix_values 1715 2011-07-08 13:25:40Z adriana 
;
_cod_original_sg_symbol_H-M P2(1)/c
_cod_database_code 4065039

loop_
_symmetry_equiv_pos_as_xyz
'x, y, z'
'-x, y+1/2, -z+1/2'
'-x, -y, -z'
'x, -y-1/2, z-1/2'

loop_
_atom_site_label
_atom_site_type_symbol
_atom_site_fract_x
_atom_site_fract_y
_atom_site_fract_z
_atom_site_U_iso_or_equiv
_atom_site_adp_type
_atom_site_occupancy
_atom_site_symmetry_multiplicity
_atom_site_calc_flag
_atom_site_refinement_flags
Ir1 Ir 0.508047(9) 0.735675(8) 0.367787(4) 0.01576(4) Uani 1 1 d .
Cl1 Cl 0.59042(7) 0.58121(6) 0.31397(3) 0.02669(14) Uani 1 1 d .
S1 S 0.59610(7) 0.85107(6) 0.29701(3) 0.02327(14) Uani 1 1 d .
P1 P 0.74900(7) 0.93152(5) 0.33283(3) 0.01776(13) Uani 1 1 d .
B3 B 0.8367(3) 0.7130(2) 0.37672(14) 0.0201(6) Uani 1 1 d .
H3 H 0.8333 0.6806 0.3330 0.024 Uiso 1 1 calc R
B4 B 0.7833(3) 0.6324(3) 0.43322(14) 0.0226(6) Uani 1 1 d .
H4 H 0.7467 0.5445 0.4279 0.027 Uiso 1 1 calc R
B5 B 0.7141(3) 0.7266(3) 0.48138(14) 0.0225(6) Uani 1 1 d .
H5 H 0.6309 0.7020 0.5086 0.027 Uiso 1 1 calc R
B6 B 0.7244(3) 0.8627(3) 0.45323(13) 0.0204(6) Uani 1 1 d .
H6 H 0.6473 0.9281 0.4599 0.024 Uiso 1 1 calc R
B7 B 0.8970(3) 0.8973(3) 0.44929(14) 0.0244(6) Uani 1 1 d .
H7 H 0.9340 0.9851 0.4545 0.029 Uiso 1 1 calc R
B8 B 0.9666(3) 0.8040(3) 0.40056(14) 0.0243(6) Uani 1 1 d .
H8 H 1.0493 0.8301 0.3734 0.029 Uiso 1 1 calc R
B9 B 0.9539(3) 0.6653(3) 0.42741(15) 0.0252(6) Uani 1 1 d .
H9 H 1.0289 0.5994 0.4182 0.030 Uiso 1 1 calc R
B10 B 0.8775(3) 0.6751(3) 0.49305(14) 0.0268(7) Uani 1 1 d .
H10 H 0.9027 0.6157 0.5277 0.032 Uiso 1 1 calc R
B11 B 0.8407(3) 0.8192(3) 0.50583(14) 0.0267(7) Uani 1 1 d .
H11 H 0.8408 0.8554 0.5487 0.032 Uiso 1 1 calc R
B12 B 0.9897(3) 0.7805(3) 0.47284(15) 0.0285(7) Uani 1 1 d .
H12 H 1.0888 0.7902 0.4940 0.034 Uiso 1 1 calc R
C1 C 0.6915(3) 0.7449(2) 0.41121(11) 0.0167(5) Uani 1 1 d .
C2 C 0.8070(2) 0.8488(2) 0.39306(11) 0.0176(5) Uani 1 1 d .
C3 C 0.8816(3) 0.9393(2) 0.28350(11) 0.0207(5) Uani 1 1 d .
C4 C 0.9766(3) 1.0229(2) 0.28614(13) 0.0280(6) Uani 1 1 d .
H4A H 0.9754 1.0760 0.3155 0.034 Uiso 1 1 calc R
C5 C 1.0721(3) 1.0298(3) 0.24704(14) 0.0328(7) Uani 1 1 d .
H5A H 1.1369 1.0871 0.2495 0.039 Uiso 1 1 calc R
C6 C 1.0742(3) 0.9529(3) 0.20359(14) 0.0339(7) Uani 1 1 d .
H6A H 1.1392 0.9585 0.1760 0.041 Uiso 1 1 calc R
C7 C 0.9813(3) 0.8686(3) 0.20092(13) 0.0321(7) Uani 1 1 d .
H7A H 0.9834 0.8155 0.1716 0.039 Uiso 1 1 calc R
C8 C 0.8850(3) 0.8604(2) 0.24051(13) 0.0269(6) Uani 1 1 d .
H8A H 0.8217 0.8017 0.2385 0.032 Uiso 1 1 calc R
C9 C 0.7087(3) 1.0749(2) 0.35196(12) 0.0234(6) Uani 1 1 d .
C10 C 0.5920(3) 1.1183(3) 0.32940(14) 0.0312(7) Uani 1 1 d .
H10A H 0.5347 1.0719 0.3076 0.037 Uiso 1 1 calc R
C11 C 0.5585(4) 1.2301(3) 0.33866(17) 0.0381(8) Uani 1 1 d .
H11A H 0.4787 1.2595 0.3231 0.046 Uiso 1 1 calc R
C12 C 0.6408(4) 1.2976(3) 0.37016(15) 0.0403(8) Uani 1 1 d .
H12A H 0.6177 1.3735 0.3764 0.048 Uiso 1 1 calc R
C13 C 0.7581(4) 1.2546(3) 0.39298(15) 0.0358(8) Uani 1 1 d .
H13 H 0.8150 1.3011 0.4149 0.043 Uiso 1 1 calc R
C14 C 0.7917(3) 1.1437(2) 0.38362(13) 0.0288(6) Uani 1 1 d .
H14 H 0.8719 1.1147 0.3990 0.035 Uiso 1 1 calc R
C15 C 0.2993(3) 0.7450(3) 0.34073(14) 0.0269(6) Uani 1 1 d .
C16 C 0.3167(3) 0.6465(2) 0.37303(13) 0.0266(6) Uani 1 1 d .
C17 C 0.3636(3) 0.6764(2) 0.42796(12) 0.0228(6) Uani 1 1 d .
C18 C 0.3707(3) 0.7967(2) 0.42996(12) 0.0228(5) Uani 1 1 d .
C19 C 0.3316(3) 0.8381(2) 0.37653(12) 0.0238(6) Uani 1 1 d .
C20 C 0.2430(4) 0.7507(4) 0.28288(17) 0.0464(10) Uani 1 1 d .
H20A H 0.2669 0.6828 0.2626 0.070 Uiso 1 1 calc R
H20B H 0.2786 0.8164 0.2640 0.070 Uiso 1 1 calc R
H20C H 0.1466 0.7567 0.2841 0.070 Uiso 1 1 calc R
C21 C 0.2890(3) 0.5294(3) 0.35382(18) 0.0439(9) Uani 1 1 d .
H21A H 0.1958 0.5117 0.3594 0.066 Uiso 1 1 calc R
H21B H 0.3448 0.4771 0.3752 0.066 Uiso 1 1 calc R
H21C H 0.3084 0.5230 0.3143 0.066 Uiso 1 1 calc R
C22 C 0.3729(3) 0.5974(3) 0.47586(16) 0.0396(8) Uani 1 1 d .
H22A H 0.4284 0.6303 0.5055 0.059 Uiso 1 1 calc R
H22B H 0.4121 0.5268 0.4638 0.059 Uiso 1 1 calc R
H22C H 0.2844 0.5831 0.4897 0.059 Uiso 1 1 calc R
C23 C 0.3910(3) 0.8660(3) 0.48143(14) 0.0346(7) Uani 1 1 d .
H23A H 0.4247 0.9399 0.4713 0.052 Uiso 1 1 calc R
H23B H 0.4550 0.8289 0.5065 0.052 Uiso 1 1 calc R
H23C H 0.3068 0.8745 0.5001 0.052 Uiso 1 1 calc R
C24 C 0.3135(3) 0.9597(3) 0.36209(17) 0.0392(8) Uani 1 1 d .
H24A H 0.2244 0.9836 0.3718 0.059 Uiso 1 1 calc R
H24B H 0.3253 0.9702 0.3221 0.059 Uiso 1 1 calc R
H24C H 0.3789 1.0046 0.3829 0.059 Uiso 1 1 calc R

loop_
_atom_site_aniso_label
_atom_site_aniso_U_11
_atom_site_aniso_U_22
_atom_site_aniso_U_33
_atom_site_aniso_U_23
_atom_site_aniso_U_13
_atom_site_aniso_U_12
Ir1 0.01210(6) 0.01729(6) 0.01793(6) -0.00294(3) 0.00114(4) -0.00062(3)
Cl1 0.0229(3) 0.0252(3) 0.0320(4) -0.0119(3) 0.0013(3) 0.0023(2)
S1 0.0193(3) 0.0313(3) 0.0191(3) 0.0044(3) -0.0020(2) -0.0033(3)
P1 0.0164(3) 0.0189(3) 0.0181(3) 0.0024(2) 0.0017(2) 0.0003(2)
B3 0.0166(14) 0.0203(13) 0.0237(16) -0.0003(11) 0.0036(11) 0.0016(11)
B4 0.0241(15) 0.0207(13) 0.0231(16) 0.0039(11) -0.0002(12) 0.0014(11)
B5 0.0253(16) 0.0249(15) 0.0174(15) 0.0031(11) 0.0015(12) -0.0011(12)
B6 0.0213(15) 0.0225(14) 0.0174(14) -0.0033(11) 0.0000(11) -0.0026(11)
B7 0.0204(15) 0.0273(15) 0.0251(16) 0.0006(12) -0.0065(12) -0.0056(12)
B8 0.0121(13) 0.0286(15) 0.0319(18) 0.0043(13) -0.0023(12) 0.0011(11)
B9 0.0178(15) 0.0270(15) 0.0307(18) 0.0035(13) -0.0009(13) 0.0035(12)
B10 0.0251(16) 0.0294(16) 0.0256(17) 0.0062(13) -0.0050(13) -0.0004(12)
B11 0.0295(17) 0.0311(17) 0.0192(15) -0.0003(12) -0.0040(13) -0.0056(13)
B12 0.0219(16) 0.0340(17) 0.0293(18) 0.0068(13) -0.0079(13) -0.0040(13)
C1 0.0156(12) 0.0164(11) 0.0181(13) -0.0007(9) 0.0025(10) -0.0024(9)
C2 0.0151(12) 0.0174(11) 0.0204(13) 0.0031(9) 0.0000(10) -0.0015(9)
C3 0.0176(12) 0.0244(13) 0.0202(13) 0.0066(10) 0.0025(10) 0.0027(10)
C4 0.0283(15) 0.0283(14) 0.0276(15) 0.0046(12) 0.0040(12) -0.0038(11)
C5 0.0276(15) 0.0296(15) 0.0415(19) 0.0105(13) 0.0086(13) -0.0008(12)
C6 0.0287(16) 0.0379(17) 0.0355(18) 0.0111(14) 0.0125(13) 0.0091(13)
C7 0.0342(17) 0.0351(16) 0.0273(16) -0.0002(12) 0.0074(13) 0.0098(13)
C8 0.0258(14) 0.0276(14) 0.0273(15) 0.0015(11) 0.0034(12) 0.0026(11)
C9 0.0254(14) 0.0212(12) 0.0240(14) 0.0054(10) 0.0075(11) 0.0032(10)
C10 0.0269(15) 0.0287(15) 0.0381(18) 0.0079(13) 0.0063(13) 0.0058(12)
C11 0.0392(19) 0.0317(16) 0.044(2) 0.0125(14) 0.0094(16) 0.0126(14)
C12 0.058(2) 0.0247(14) 0.0388(19) 0.0075(14) 0.0174(17) 0.0127(15)
C13 0.054(2) 0.0252(14) 0.0284(17) 0.0017(12) 0.0088(15) -0.0002(14)
C14 0.0380(17) 0.0237(13) 0.0246(15) 0.0023(11) 0.0028(12) 0.0027(12)
C15 0.0145(13) 0.0394(16) 0.0268(16) -0.0055(12) -0.0005(11) 0.0016(11)
C16 0.0128(12) 0.0305(14) 0.0365(17) -0.0109(12) 0.0034(11) -0.0064(10)
C17 0.0155(12) 0.0250(13) 0.0281(15) 0.0001(11) 0.0052(11) -0.0022(10)
C18 0.0160(12) 0.0257(13) 0.0271(15) -0.0073(11) 0.0061(10) -0.0032(10)
C19 0.0159(13) 0.0274(13) 0.0283(15) 0.0001(11) 0.0074(11) 0.0048(10)
C20 0.0231(17) 0.084(3) 0.0321(19) -0.0056(18) -0.0067(14) 0.0079(16)
C21 0.0311(17) 0.0369(17) 0.064(3) -0.0240(17) 0.0114(17) -0.0143(14)
C22 0.0340(18) 0.0411(18) 0.044(2) 0.0140(15) 0.0060(15) -0.0060(14)
C23 0.0268(16) 0.0436(18) 0.0339(18) -0.0175(14) 0.0107(13) -0.0085(13)
C24 0.0283(16) 0.0311(16) 0.059(2) 0.0088(15) 0.0117(15) 0.0096(13)

loop_
_atom_type_symbol
_atom_type_description
_atom_type_scat_dispersion_real
_atom_type_scat_dispersion_imag
_atom_type_scat_source
C C 0.0033 0.0016 'International Tables Vol C Tables 4.2.6.8 and 6.1.1.4'
H H 0.0000 0.0000 'International Tables Vol C Tables 4.2.6.8 and 6.1.1.4'
B B 0.0013 0.0007 'International Tables Vol C Tables 4.2.6.8 and 6.1.1.4'
P P 0.1023 0.0942 'International Tables Vol C Tables 4.2.6.8 and 6.1.1.4'
S S 0.1246 0.1234 'International Tables Vol C Tables 4.2.6.8 and 6.1.1.4'
Ir Ir -1.4442 7.9887 'International Tables Vol C Tables 4.2.6.8 and 6.1.1.4'
Cl Cl 0.1484 0.1585 'International Tables Vol C Tables 4.2.6.8 and 6.1.1.4'

loop_
_geom_angle_atom_site_label_1
_geom_angle_atom_site_label_2
_geom_angle_atom_site_label_3
_geom_angle
C1 Ir1 C19 129.47(11)
C1 Ir1 C18 102.13(10)
C19 Ir1 C18 38.01(11)
C1 Ir1 C15 166.21(11)
C19 Ir1 C15 38.39(11)
C18 Ir1 C15 64.13(11)
C1 Ir1 C17 106.40(11)
C19 Ir1 C17 63.72(10)
C18 Ir1 C17 38.25(10)
C15 Ir1 C17 63.97(12)
C1 Ir1 C16 139.13(11)
C19 Ir1 C16 62.92(11)
C18 Ir1 C16 63.29(10)
C15 Ir1 C16 37.47(12)
C17 Ir1 C16 37.98(11)
C1 Ir1 S1 89.03(7)
C19 Ir1 S1 93.83(8)
C18 Ir1 S1 123.43(8)
C15 Ir1 S1 97.67(9)
C17 Ir1 S1 157.47(8)
C16 Ir1 S1 131.47(9)
C1 Ir1 Cl1 89.65(7)
C19 Ir1 Cl1 140.88(8)
C18 Ir1 Cl1 148.58(8)
C15 Ir1 Cl1 102.85(8)
C17 Ir1 Cl1 110.56(7)
C16 Ir1 Cl1 88.73(8)
S1 Ir1 Cl1 85.30(3)
P1 S1 Ir1 105.65(3)
C3 P1 C9 106.92(12)
C3 P1 C2 108.42(12)
C9 P1 C2 112.04(13)
C3 P1 S1 108.64(10)
C9 P1 S1 112.65(10)
C2 P1 S1 108.04(9)
C2 B3 C1 61.68(15)
C2 B3 B4 106.5(2)
C1 B3 B4 58.33(17)
C2 B3 B9 105.5(2)
C1 B3 B9 107.4(2)
B4 B3 B9 60.46(18)
C2 B3 B8 58.55(17)
C1 B3 B8 109.6(2)
B4 B3 B8 108.8(2)
B9 B3 B8 60.08(18)
C2 B3 H3 123.1
C1 B3 H3 121.0
B4 B3 H3 122.2
B9 B3 H3 122.6
B8 B3 H3 121.0
C1 B4 B3 60.43(16)
C1 B4 B5 58.83(17)
B3 B4 B5 106.9(2)
C1 B4 B9 108.8(2)
B3 B4 B9 60.10(18)
B5 B4 B9 108.2(2)
C1 B4 B10 107.5(2)
B3 B4 B10 107.4(2)
B5 B4 B10 60.13(19)
B9 B4 B10 60.00(19)
C1 B4 H4 121.7
B3 B4 H4 122.1
B5 B4 H4 122.3
B9 B4 H4 121.1
B10 B4 H4 122.0
C1 B5 B6 60.76(16)
C1 B5 B4 58.77(17)
B6 B5 B4 107.8(2)
C1 B5 B10 107.4(2)
B6 B5 B10 108.3(2)
B4 B5 B10 60.15(19)
C1 B5 B11 108.8(2)
B6 B5 B11 60.39(18)
B4 B5 B11 108.5(2)
B10 B5 B11 60.29(19)
C1 B5 H5 121.9
B6 B5 H5 121.3
B4 B5 H5 122.1
B10 B5 H5 121.8
B11 B5 H5 121.0
C2 B6 C1 61.45(16)
C2 B6 B5 105.8(2)
C1 B6 B5 58.14(17)
C2 B6 B11 104.2(2)
C1 B6 B11 106.7(2)
B5 B6 B11 60.27(18)
C2 B6 B7 58.52(17)
C1 B6 B7 108.9(2)
B5 B6 B7 107.4(2)
B11 B6 B7 58.70(18)
C2 B6 H6 123.4
C1 B6 H6 121.3
B5 B6 H6 122.7
B11 B6 H6 123.5
B7 B6 H6 121.9
C2 B7 B11 104.8(2)
C2 B7 B12 104.7(2)
B11 B7 B12 60.8(2)
C2 B7 B8 58.54(17)
B11 B7 B8 108.6(2)
B12 B7 B8 60.0(2)
C2 B7 B6 57.77(16)
B11 B7 B6 60.17(18)
B12 B7 B6 108.0(2)
B8 B7 B6 107.0(2)
C2 B7 H7 125.1
B11 B7 H7 121.7
B12 B7 H7 122.0
B8 B7 H7 121.7
B6 B7 H7 122.1
C2 B8 B12 104.7(2)
C2 B8 B7 58.84(17)
B12 B8 B7 59.7(2)
C2 B8 B9 104.6(2)
B12 B8 B9 60.43(19)
B7 B8 B9 108.1(2)
C2 B8 B3 58.04(16)
B12 B8 B3 107.2(2)
B7 B8 B3 107.0(2)
B9 B8 B3 59.52(18)
C2 B8 H8 124.8
B12 B8 H8 122.4
B7 B8 H8 121.7
B9 B8 H8 122.2
B3 B8 H8 122.4
B3 B9 B4 59.45(17)
B3 B9 B10 106.9(2)
B4 B9 B10 60.03(19)
B3 B9 B8 60.40(18)
B4 B9 B8 108.2(2)
B10 B9 B8 107.3(2)
B3 B9 B12 107.1(2)
B4 B9 B12 107.7(2)
B10 B9 B12 59.5(2)
B8 B9 B12 59.43(19)
B3 B9 H9 122.3
B4 B9 H9 121.6
B10 B9 H9 122.4
B8 B9 H9 121.7
B12 B9 H9 122.3
B12 B10 B9 60.5(2)
B12 B10 B5 108.1(2)
B9 B10 B5 107.8(2)
B12 B10 B4 108.4(2)
B9 B10 B4 59.98(18)
B5 B10 B4 59.72(18)
B12 B10 B11 60.1(2)
B9 B10 B11 108.3(2)
B5 B10 B11 59.87(18)
B4 B10 B11 107.8(2)
B12 B10 H10 121.3
B9 B10 H10 121.5
B5 B10 H10 121.9
B4 B10 H10 121.8
B11 B10 H10 121.7
B7 B11 B5 108.6(2)
B7 B11 B12 59.87(19)
B5 B11 B12 107.6(2)
B7 B11 B6 61.13(18)
B5 B11 B6 59.34(17)
B12 B11 B6 108.1(2)
B7 B11 B10 107.7(2)
B5 B11 B10 59.83(18)
B12 B11 B10 59.46(19)
B6 B11 B10 107.1(2)
B7 B11 H11 121.1
B5 B11 H11 121.9
B12 B11 H11 122.0
B6 B11 H11 121.8
B10 B11 H11 122.4
B7 B12 B8 60.30(19)
B7 B12 B10 108.1(2)
B8 B12 B10 108.2(2)
B7 B12 B11 59.33(19)
B8 B12 B11 107.7(2)
B10 B12 B11 60.43(19)
B7 B12 B9 108.3(2)
B8 B12 B9 60.14(19)
B10 B12 B9 60.01(19)
B11 B12 B9 108.1(2)
B7 B12 H12 121.8
B8 B12 H12 121.6
B10 B12 H12 121.5
B11 B12 H12 121.9
B9 B12 H12 121.5
B4 C1 B5 62.41(18)
B4 C1 B3 61.23(17)
B5 C1 B3 110.4(2)
B4 C1 B6 110.9(2)
B5 C1 B6 61.10(17)
B3 C1 B6 107.4(2)
B4 C1 C2 105.7(2)
B5 C1 C2 105.1(2)
B3 C1 C2 57.75(15)
B6 C1 C2 57.60(15)
B4 C1 Ir1 125.19(17)
B5 C1 Ir1 125.10(18)
B3 C1 Ir1 119.55(18)
B6 C1 Ir1 118.53(17)
C2 C1 Ir1 119.59(16)
B3 C2 B6 112.6(2)
B3 C2 B8 63.41(18)
B6 C2 B8 115.2(2)
B3 C2 B7 114.4(2)
B6 C2 B7 63.71(18)
B8 C2 B7 62.61(19)
B3 C2 C1 60.56(15)
B6 C2 C1 60.95(16)
B8 C2 C1 112.59(19)
B7 C2 C1 112.6(2)
B3 C2 P1 112.71(18)
B6 C2 P1 117.72(18)
B8 C2 P1 122.31(18)
B7 C2 P1 126.41(18)
C1 C2 P1 111.86(16)
C4 C3 C8 119.2(3)
C4 C3 P1 122.0(2)
C8 C3 P1 118.7(2)
C5 C4 C3 120.9(3)
C5 C4 H4A 119.6
C3 C4 H4A 119.6
C4 C5 C6 120.1(3)
C4 C5 H5A 120.0
C6 C5 H5A 120.0
C7 C6 C5 119.6(3)
C7 C6 H6A 120.2
C5 C6 H6A 120.2
C6 C7 C8 120.8(3)
C6 C7 H7A 119.6
C8 C7 H7A 119.6
C7 C8 C3 119.5(3)
C7 C8 H8A 120.3
C3 C8 H8A 120.3
C10 C9 C14 119.3(3)
C10 C9 P1 116.5(2)
C14 C9 P1 124.0(2)
C9 C10 C11 120.2(3)
C9 C10 H10A 119.9
C11 C10 H10A 119.9
C12 C11 C10 120.2(3)
C12 C11 H11A 119.9
C10 C11 H11A 119.9
C11 C12 C13 120.0(3)
C11 C12 H12A 120.0
C13 C12 H12A 120.0
C14 C13 C12 119.8(3)
C14 C13 H13 120.1
C12 C13 H13 120.1
C13 C14 C9 120.5(3)
C13 C14 H14 119.7
C9 C14 H14 119.7
C16 C15 C19 106.8(3)
C16 C15 C20 126.0(3)
C19 C15 C20 126.8(3)
C16 C15 Ir1 72.01(16)
C19 C15 Ir1 70.11(16)
C20 C15 Ir1 128.3(2)
C15 C16 C17 109.4(2)
C15 C16 C21 125.9(3)
C17 C16 C21 124.8(3)
C15 C16 Ir1 70.52(16)
C17 C16 Ir1 70.42(15)
C21 C16 Ir1 126.0(2)
C16 C17 C18 107.1(2)
C16 C17 C22 124.5(3)
C18 C17 C22 127.2(3)
C16 C17 Ir1 71.60(16)
C18 C17 Ir1 70.56(14)
C22 C17 Ir1 133.0(2)
C19 C18 C17 107.7(2)
C19 C18 C23 125.7(3)
C17 C18 C23 125.8(3)
C19 C18 Ir1 70.47(15)
C17 C18 Ir1 71.19(15)
C23 C18 Ir1 132.1(2)
C18 C19 C15 109.0(3)
C18 C19 C24 125.0(3)
C15 C19 C24 125.7(3)
C18 C19 Ir1 71.52(15)
C15 C19 Ir1 71.49(16)
C24 C19 Ir1 128.0(2)
C15 C20 H20A 109.5
C15 C20 H20B 109.5
H20A C20 H20B 109.5
C15 C20 H20C 109.5
H20A C20 H20C 109.5
H20B C20 H20C 109.5
C16 C21 H21A 109.5
C16 C21 H21B 109.5
H21A C21 H21B 109.5
C16 C21 H21C 109.5
H21A C21 H21C 109.5
H21B C21 H21C 109.5
C17 C22 H22A 109.5
C17 C22 H22B 109.5
H22A C22 H22B 109.5
C17 C22 H22C 109.5
H22A C22 H22C 109.5
H22B C22 H22C 109.5
C18 C23 H23A 109.5
C18 C23 H23B 109.5
H23A C23 H23B 109.5
C18 C23 H23C 109.5
H23A C23 H23C 109.5
H23B C23 H23C 109.5
C19 C24 H24A 109.5
C19 C24 H24B 109.5
H24A C24 H24B 109.5
C19 C24 H24C 109.5
H24A C24 H24C 109.5
H24B C24 H24C 109.5

loop_
_geom_bond_atom_site_label_1
_geom_bond_atom_site_label_2
_geom_bond_distance
Ir1 C1 2.111(3)
Ir1 C19 2.180(3)
Ir1 C18 2.194(3)
Ir1 C15 2.199(3)
Ir1 C17 2.202(3)
Ir1 C16 2.218(3)
Ir1 S1 2.3829(7)
Ir1 Cl1 2.4161(6)
S1 P1 1.9993(10)
P1 C3 1.818(3)
P1 C9 1.823(3)
P1 C2 1.839(3)
B3 C2 1.699(4)
B3 C1 1.749(4)
B3 B4 1.763(4)
B3 B9 1.775(5)
B3 B8 1.790(5)
B3 H3 1.1200
B4 C1 1.712(4)
B4 B5 1.774(5)
B4 B9 1.781(5)
B4 B10 1.782(5)
B4 H4 1.1200
B5 C1 1.713(4)
B5 B6 1.765(4)
B5 B10 1.781(5)
B5 B11 1.782(5)
B5 H5 1.1200
B6 C2 1.700(4)
B6 C1 1.760(4)
B6 B11 1.784(5)
B6 B7 1.801(4)
B6 H6 1.1200
B7 C2 1.713(4)
B7 B11 1.758(5)
B7 B12 1.767(5)
B7 B8 1.778(5)
B7 H7 1.1200
B8 C2 1.708(4)
B8 B12 1.772(5)
B8 B9 1.785(5)
B8 H8 1.1200
B9 B10 1.781(5)
B9 B12 1.790(5)
B9 H9 1.1200
B10 B12 1.772(5)
B10 B11 1.790(5)
B10 H10 1.1200
B11 B12 1.784(5)
B11 H11 1.1200
B12 H12 1.1200
C1 C2 1.768(4)
C3 C4 1.388(4)
C3 C8 1.401(4)
C4 C5 1.369(4)
C4 H4A 0.9500
C5 C6 1.393(5)
C5 H5A 0.9500
C6 C7 1.378(5)
C6 H6A 0.9500
C7 C8 1.385(4)
C7 H7A 0.9500
C8 H8A 0.9500
C9 C10 1.389(4)
C9 C14 1.389(4)
C10 C11 1.398(4)
C10 H10A 0.9500
C11 C12 1.373(6)
C11 H11A 0.9500
C12 C13 1.395(5)
C12 H12A 0.9500
C13 C14 1.387(4)
C13 H13 0.9500
C14 H14 0.9500
C15 C16 1.419(4)
C15 C19 1.440(4)
C15 C20 1.493(5)
C16 C17 1.438(4)
C16 C21 1.498(4)
C17 C18 1.440(4)
C17 C22 1.491(4)
C18 C19 1.425(4)
C18 C23 1.500(4)
C19 C24 1.505(4)
C20 H20A 0.9800
C20 H20B 0.9800
C20 H20C 0.9800
C21 H21A 0.9800
C21 H21B 0.9800
C21 H21C 0.9800
C22 H22A 0.9800
C22 H22B 0.9800
C22 H22C 0.9800
C23 H23A 0.9800
C23 H23B 0.9800
C23 H23C 0.9800
C24 H24A 0.9800
C24 H24B 0.9800
C24 H24C 0.9800
